data_1542162
loop_
_publ_author_name
'Porai-Koshits, M.A.'

_publ_section_title
;
 Structural Features of Crystals of Some Rhodanide Compounds with Divalent
 Nickel and Copper
;
_journal_name_full 'Zhurnal Strukturnoi Khimii (Issue-No. from 1981)'
_journal_page_first 584
_journal_page_last 593
_journal_volume 4
_journal_year 1963
_chemical_formula_sum 'C4 Cu Hg N4 S4'
_chemical_name_systematic 'Cu Hg (S C N)4'
_space_group_IT_number 60
_symmetry_space_group_name_Hall '-P 2n 2ab'
_symmetry_space_group_name_H-M 'P b c n'
_cell_angle_alpha 90
_cell_angle_beta 90
_cell_angle_gamma 90
_cell_formula_units_Z 4
_cell_length_a 9.03
_cell_length_b 7.68
_cell_length_c 15.15
_cell_volume 1050.659
_citation_journal_id_ASTM ZSTKAI
_cod_data_source_file Porai-Koshits_ZSTKAI_1963_711.cif
_cod_data_source_block C4Cu1Hg1N4S4
_cod_original_cell_volume 1050.658
_cod_original_formula_sum 'C4 Cu1 Hg1 N4 S4'
_cod_database_code 1542162

loop_
_symmetry_equiv_pos_as_xyz
x,y,z
-x+1/2,-y+1/2,z+1/2
x+1/2,-y+1/2,-z
-x,y,-z+1/2
-x,-y,-z
x-1/2,y-1/2,-z-1/2
-x-1/2,y-1/2,z
x,-y,z-1/2

loop_
_atom_site_label
_atom_site_type_symbol
_atom_site_fract_x
_atom_site_fract_y
_atom_site_fract_z
_atom_site_occupancy
_atom_site_U_iso_or_equiv
C2 C+4 0.314 0.0975 0.434 1 0.0
N2 N-3 0.198 0.053 0.4525 1 0.0
C1 C+4 0.1395 0.198 0.153 1 0.0
S1 S-2 0.2127 0.3111 0.2362 1 0.0
N1 N-3 0.0945 0.117 0.099 1 0.0
Hg1 Hg+2 0.5 0.047 0.25 1 0.0
Cu1 Cu+2 0 0 0 1 0.0
S2 S-2 0.4913 0.1547 0.405 1 0.0
